data_4104992
loop_
_publ_author_name
'Yi-Feng Wang'
'Shunsuke Chiba'

_publ_contact_author
;
Dr Shunsuke Chiba
Division of Chemistry and Biological Chemistry
School of Physical and Mathematical Sciences
Nanyang Technological University
21 Nanyang Link
Singapore 637371
Singapore
;
_publ_contact_author_email shunsuke@ntu.edu.sg
_publ_contact_author_fax '+65 6791 1961'
_publ_contact_author_phone '+65 6513 8013'
_publ_section_title
;
 Mn(III)-Mediated Reactions of Cyclopropanols with Vinyl Azides: Synthesis
 of Pyridine and 2-Azabicyclo[3.3.1]non-2-en-1-ol Derivatives
;
_journal_name_full 'Journal of the American Chemical Society'
_journal_page_first 12570
_journal_page_last 12572
_journal_paper_doi 10.1021/ja905110c
_journal_volume 131
_journal_year 2009
_chemical_absolute_configuration unk
_chemical_formula_moiety 'C23 H19 N O'
_chemical_formula_sum 'C23 H19 N O'
_chemical_formula_weight 325.41
_space_group_IT_number 14
_symmetry_cell_setting monoclinic
_symmetry_Int_Tables_number 14
_symmetry_space_group_name_Hall '-P 2yn'
_symmetry_space_group_name_H-M 'P 1 21/n 1'
_audit_creation_date 2008-12-16
_audit_creation_method 'by CrystalStructure 3.8.2'
_cell_angle_alpha 90.0000
_cell_angle_beta 102.346(4)
_cell_angle_gamma 90.0000
_cell_formula_units_Z 4
_cell_length_a 9.858(2)
_cell_length_b 12.9873(14)
_cell_length_c 13.198(3)
_cell_measurement_reflns_used 335
_cell_measurement_temperature 80.1
_cell_measurement_theta_max 36.3
_cell_measurement_theta_min 1.6
_cell_volume 1650.6(5)
_computing_cell_refinement PROCESS
_computing_data_collection PROCESS
_computing_data_reduction CrystalStructure
_computing_publication_material 'CrystalStructure 3.8'
_computing_structure_refinement CRYSTALS
_computing_structure_solution SIR92
_diffrn_ambient_temperature 173
_diffrn_detector_area_resol_mean 10.00
_diffrn_measured_fraction_theta_full 0.774
_diffrn_measured_fraction_theta_max 0.774
_diffrn_measurement_device_type 'Rigaku RAXIS-SPIDER'
_diffrn_measurement_method \w
_diffrn_radiation_probe x-ray
_diffrn_radiation_type 'Mo K\a'
_diffrn_radiation_wavelength 0.71075
_diffrn_reflns_av_R_equivalents 0.122
_diffrn_reflns_limit_h_max 16
_diffrn_reflns_limit_h_min -16
_diffrn_reflns_limit_k_max 21
_diffrn_reflns_limit_k_min -20
_diffrn_reflns_limit_l_max 21
_diffrn_reflns_limit_l_min -21
_diffrn_reflns_number 28622
_diffrn_reflns_theta_full 36.32
_diffrn_reflns_theta_max 36.32
_diffrn_source 'rotating anode'
_diffrn_source_type 'Rigaku MM-007HF'
_exptl_absorpt_coefficient_mu 0.080
_exptl_absorpt_correction_T_max 0.924
_exptl_absorpt_correction_T_min 0.441
_exptl_absorpt_correction_type multi-scan
_exptl_absorpt_process_details
;
    Higashi, T. (1995). Program for Absorption Correction.
    Rigaku Corporation, Tokyo, Japan.
;
_exptl_crystal_colour colorless
_exptl_crystal_density_diffrn 1.309
_exptl_crystal_description prism
_exptl_crystal_F_000 688.00
_exptl_crystal_size_max 1.00
_exptl_crystal_size_mid 1.00
_exptl_crystal_size_min 1.00
_refine_diff_density_max 1.23
_refine_diff_density_min -1.49
_refine_ls_extinction_coef 337(12)
_refine_ls_extinction_method 'Larson (1970) Crystallographic Computing eq. 22'
_refine_ls_goodness_of_fit_ref 8.582
_refine_ls_hydrogen_treatment mixed
_refine_ls_number_parameters 294
_refine_ls_number_reflns 13306
_refine_ls_R_factor_gt 0.0658
_refine_ls_shift/su_max 0.0508
_refine_ls_structure_factor_coef F
_refine_ls_weighting_details 'w = 1.0'
_refine_ls_weighting_scheme unit
_refine_ls_wR_factor_ref 0.1059
_reflns_number_gt 13098
_reflns_number_total 6201
_reflns_threshold_expression F^2^>2.0\s(F^2^)
_cod_data_source_file ja905110c_si_002.cif
_cod_data_source_block '__Chiba-4an'
_cod_original_cell_volume 1650.6(6)
_cod_original_sg_symbol_H-M 'P 21/n'
_cod_database_code 4104992

loop_
_symmetry_equiv_pos_site_id
_symmetry_equiv_pos_as_xyz
1 +X,+Y,+Z
2 1/2-X,1/2+Y,1/2-Z
3 -X,-Y,-Z
4 1/2+X,1/2-Y,1/2+Z

loop_
_atom_site_label
_atom_site_type_symbol
_atom_site_fract_x
_atom_site_fract_y
_atom_site_fract_z
_atom_site_U_iso_or_equiv
_atom_site_adp_type
_atom_site_occupancy
_atom_site_symmetry_multiplicity
_atom_site_calc_flag
_atom_site_refinement_flags
O(1) O 0.76321(17) 0.15961(11) 0.42854(12) 0.0348(4) Uani 1.00 1 d P
N(1) N 0.78583(19) 0.31424(12) 0.61926(14) 0.0243(4) Uani 0.97 1 d P
C(1) C 0.4827(2) 0.10577(14) 0.41129(18) 0.0246(5) Uani 0.94 1 d P
C(2) C 0.3437(2) 0.08491(15) 0.40446(19) 0.0305(5) Uani 0.99 1 d P
C(3) C 0.2821(2) 0.11062(15) 0.4857(2) 0.0384(6) Uani 1.06 1 d P
C(4) C 0.3577(2) 0.15837(16) 0.5728(2) 0.0391(6) Uani 1.07 1 d P
C(5) C 0.4976(2) 0.18017(15) 0.57948(18) 0.0299(5) Uani 1.01 1 d P
C(6) C 0.5620(2) 0.15330(12) 0.49961(16) 0.0273(4) Uani 1.06 1 d P
C(7) C 0.7135(2) 0.16989(13) 0.50465(16) 0.0246(4) Uani 1.01 1 d P
C(8) C 0.8054(2) 0.20165(14) 0.60959(16) 0.0225(4) Uani 0.97 1 d P
C(9) C 0.9629(2) 0.18123(14) 0.61845(17) 0.0236(5) Uani 0.96 1 d P
C(10) C 1.0192(2) 0.10579(13) 0.70526(16) 0.0231(4) Uani 0.99 1 d P
C(11) C 1.0534(2) 0.00500(15) 0.68363(18) 0.0264(5) Uani 0.96 1 d P
C(12) C 1.0953(2) -0.06573(15) 0.76268(19) 0.0339(6) Uani 1.02 1 d P
C(13) C 1.1042(2) -0.03775(16) 0.86508(19) 0.0339(5) Uani 1.03 1 d P
C(14) C 1.0745(2) 0.06310(16) 0.88811(19) 0.0293(5) Uani 0.98 1 d P
C(15) C 1.0321(2) 0.13355(15) 0.80842(17) 0.0259(5) Uani 0.97 1 d P
C(16) C 1.0282(2) 0.29028(15) 0.63365(19) 0.0235(5) Uani 0.92 1 d P
C(17) C 0.9032(2) 0.35927(14) 0.62907(16) 0.0237(4) Uani 1.00 1 d P
C(18) C 0.9154(2) 0.47277(14) 0.63561(16) 0.0282(5) Uani 1.05 1 d P
C(19) C 0.7984(2) 0.53342(15) 0.63437(17) 0.0252(5) Uani 0.98 1 d P
C(20) C 0.8094(2) 0.64054(15) 0.63427(18) 0.0325(5) Uani 1.01 1 d P
C(21) C 0.9365(2) 0.68674(16) 0.63770(18) 0.0400(6) Uani 1.09 1 d P
C(22) C 1.0536(2) 0.62758(17) 0.6404(2) 0.0340(6) Uani 0.95 1 d P
C(23) C 1.0429(2) 0.51984(17) 0.63887(19) 0.0304(5) Uani 0.96 1 d P
H(1) H 0.518(2) 0.0974(17) 0.364(2) 0.032(6) Uiso 1.00 1 c .
H(2) H 0.296(2) 0.0553(15) 0.3398(19) 0.029(5) Uiso 1.00 1 c .
H(3) H 0.1868 0.0951 0.4814 0.045 Uiso 1.00 1 c R
H(4) H 0.3144 0.1764 0.6282 0.047 Uiso 1.00 1 c R
H(5) H 0.5494 0.2138 0.6393 0.036 Uiso 1.00 1 c R
H(6) H 0.771(2) 0.1673(13) 0.6653(15) 0.014(4) Uiso 1.00 1 c .
H(7) H 0.973(2) 0.1528(15) 0.5566(18) 0.027(5) Uiso 1.00 1 c .
H(8) H 1.054(2) -0.0104(15) 0.6175(18) 0.027(5) Uiso 1.00 1 c .
H(9) H 1.129(2) -0.1396(17) 0.7469(19) 0.038(6) Uiso 1.00 1 c .
H(10) H 1.141(2) -0.0851(17) 0.927(2) 0.038(6) Uiso 1.00 1 c .
H(11) H 1.073(2) 0.0768(18) 0.959(2) 0.047(7) Uiso 1.00 1 c .
H(12) H 0.989(3) 0.200(2) 0.819(2) 0.065(8) Uiso 1.00 1 c .
H(13) H 1.073(2) 0.3105(16) 0.578(2) 0.038(6) Uiso 1.00 1 c .
H(14) H 1.091(2) 0.3003(19) 0.700(2) 0.055(8) Uiso 1.00 1 c .
H(15) H 0.709(2) 0.4985(15) 0.6354(17) 0.027(5) Uiso 1.00 1 c .
H(16) H 0.726(2) 0.6855(19) 0.636(2) 0.050(7) Uiso 1.00 1 c .
H(17) H 0.938(2) 0.7644(17) 0.6384(19) 0.037(6) Uiso 1.00 1 c .
H(18) H 1.145(2) 0.6626(16) 0.6408(18) 0.031(6) Uiso 1.00 1 c .
H(19) H 1.129(2) 0.4738(15) 0.6380(17) 0.025(5) Uiso 1.00 1 c .

loop_
_atom_site_aniso_label
_atom_site_aniso_U_11
_atom_site_aniso_U_22
_atom_site_aniso_U_33
_atom_site_aniso_U_12
_atom_site_aniso_U_13
_atom_site_aniso_U_23
O(1) 0.0361(9) 0.0412(8) 0.0284(8) -0.0069(6) 0.0100(7) -0.0059(6)
N(1) 0.0235(9) 0.0245(7) 0.0238(9) 0.0021(6) 0.0024(8) -0.0044(6)
C(1) 0.0331(13) 0.0193(8) 0.0208(10) -0.0008(7) 0.0041(10) 0.0033(7)
C(2) 0.0325(13) 0.0252(9) 0.0289(11) -0.0045(8) -0.0049(11) 0.0039(7)
C(3) 0.0289(12) 0.0339(9) 0.0500(14) -0.0006(8) 0.0034(12) 0.0062(9)
C(4) 0.0338(12) 0.0395(11) 0.0439(13) 0.0039(8) 0.0083(11) -0.0032(9)
C(5) 0.0275(12) 0.0314(9) 0.0293(11) 0.0026(7) 0.0027(10) -0.0030(7)
C(6) 0.0329(11) 0.0201(7) 0.0278(10) 0.0008(7) 0.0037(9) 0.0022(6)
C(7) 0.0313(11) 0.0185(7) 0.0242(10) 0.0009(6) 0.0066(9) 0.0009(6)
C(8) 0.0223(11) 0.0232(8) 0.0214(10) 0.0020(7) 0.0034(9) -0.0002(7)
C(9) 0.0230(11) 0.0253(8) 0.0228(10) 0.0041(7) 0.0055(9) -0.0006(7)
C(10) 0.0186(10) 0.0233(8) 0.0267(10) 0.0011(6) 0.0033(9) -0.0018(7)
C(11) 0.0248(12) 0.0251(9) 0.0266(11) 0.0021(7) -0.0007(10) -0.0075(7)
C(12) 0.0305(12) 0.0252(9) 0.0422(13) 0.0017(7) -0.0012(11) -0.0025(8)
C(13) 0.0263(12) 0.0332(10) 0.0386(12) -0.0008(8) -0.0008(11) 0.0086(9)
C(14) 0.0270(12) 0.0352(10) 0.0243(11) -0.0017(8) 0.0022(10) 0.0010(8)
C(15) 0.0265(11) 0.0234(8) 0.0276(11) 0.0011(7) 0.0056(10) -0.0032(7)
C(16) 0.0180(11) 0.0263(9) 0.0270(11) 0.0025(7) 0.0071(10) 0.0055(8)
C(17) 0.0225(10) 0.0292(8) 0.0187(9) 0.0034(7) 0.0028(9) 0.0007(6)
C(18) 0.0276(11) 0.0307(9) 0.0253(10) 0.0003(7) 0.0035(9) 0.0009(7)
C(19) 0.0226(11) 0.0274(9) 0.0245(10) -0.0012(7) 0.0026(9) -0.0022(7)
C(20) 0.0358(13) 0.0292(9) 0.0323(12) 0.0014(8) 0.0065(11) -0.0024(8)
C(21) 0.0481(15) 0.0334(10) 0.0361(12) -0.0059(8) 0.0034(11) 0.0013(8)
C(22) 0.0285(13) 0.0330(11) 0.0381(14) -0.0085(8) 0.0016(12) 0.0057(9)
C(23) 0.0234(12) 0.0329(10) 0.0340(12) -0.0015(8) 0.0040(11) 0.0041(8)

loop_
_atom_type_symbol
_atom_type_description
_atom_type_scat_dispersion_real
_atom_type_scat_dispersion_imag
_atom_type_scat_source
C C 0.003 0.002
;
International Tables for Crystallography
(1992, Vol. C, Tables 4.2.6.8 and 6.1.1.4)
;
H H 0.000 0.000
;
International Tables for Crystallography
(1992, Vol. C, Table 6.1.1.4)
;
N N 0.006 0.003
;
International Tables for Crystallography
(1992, Vol. C, Tables 4.2.6.8 and 6.1.1.4)
;
O O 0.011 0.006
;
International Tables for Crystallography
(1992, Vol. C, Tables 4.2.6.8 and 6.1.1.4)
;

loop_
_geom_angle_atom_site_label_1
_geom_angle_atom_site_label_2
_geom_angle_atom_site_label_3
_geom_angle
_geom_angle_publ_flag
C(8) N(1) C(17) 109.15(17) yes
C(2) C(1) C(6) 120.7(2) yes
C(1) C(2) C(3) 119.8(2) yes
C(2) C(3) C(4) 120.5(2) yes
C(3) C(4) C(5) 119.7(2) yes
C(4) C(5) C(6) 120.62(19) yes
C(1) C(6) C(5) 118.6(2) yes
C(1) C(6) C(7) 118.3(2) yes
C(5) C(6) C(7) 123.02(17) yes
O(1) C(7) C(6) 121.50(17) yes
O(1) C(7) C(8) 120.56(19) yes
C(6) C(7) C(8) 117.93(19) yes
N(1) C(8) C(7) 106.18(14) yes
N(1) C(8) C(9) 107.93(15) yes
C(7) C(8) C(9) 114.09(18) yes
C(8) C(9) C(10) 111.35(18) yes
C(8) C(9) C(16) 103.52(15) yes
C(10) C(9) C(16) 114.66(16) yes
C(9) C(10) C(11) 121.03(18) yes
C(9) C(10) C(15) 120.97(16) yes
C(11) C(10) C(15) 117.94(18) yes
C(10) C(11) C(12) 120.9(2) yes
C(11) C(12) C(13) 120.52(19) yes
C(12) C(13) C(14) 119.3(2) yes
C(13) C(14) C(15) 119.9(2) yes
C(10) C(15) C(14) 121.42(18) yes
C(9) C(16) C(17) 102.94(17) yes
N(1) C(17) C(16) 116.39(16) yes
N(1) C(17) C(18) 121.49(18) yes
C(16) C(17) C(18) 122.12(18) yes
C(17) C(18) C(19) 120.35(18) yes
C(17) C(18) C(23) 120.10(19) yes
C(19) C(18) C(23) 119.50(17) yes
C(18) C(19) C(20) 119.9(2) yes
C(19) C(20) C(21) 120.2(2) yes
C(20) C(21) C(22) 120.45(19) yes
C(21) C(22) C(23) 119.7(2) yes
C(18) C(23) C(22) 120.2(2) yes
C(2) C(1) H(1) 121.7(16) no
C(6) C(1) H(1) 117.3(16) no
C(1) C(2) H(2) 115.4(16) no
C(3) C(2) H(2) 124.8(16) no
C(2) C(3) H(3) 119.7 no
C(4) C(3) H(3) 119.8 no
C(3) C(4) H(4) 120.1 no
C(5) C(4) H(4) 120.2 no
C(4) C(5) H(5) 119.7 no
C(6) C(5) H(5) 119.7 no
N(1) C(8) H(6) 108.2(11) no
C(7) C(8) H(6) 108.8(10) no
C(9) C(8) H(6) 111.3(11) no
C(8) C(9) H(7) 107.2(13) no
C(10) C(9) H(7) 108.6(12) no
C(16) C(9) H(7) 111.2(13) no
C(10) C(11) H(8) 117.3(13) no
C(12) C(11) H(8) 121.6(13) no
C(11) C(12) H(9) 120.8(13) no
C(13) C(12) H(9) 118.5(13) no
C(12) C(13) H(10) 123.9(14) no
C(14) C(13) H(10) 116.6(14) no
C(13) C(14) H(11) 115.9(14) no
C(15) C(14) H(11) 123.7(14) no
C(10) C(15) H(12) 114.5(17) no
C(14) C(15) H(12) 122.6(18) no
C(9) C(16) H(13) 113.0(13) no
C(9) C(16) H(14) 114.3(15) no
C(17) C(16) H(13) 107.8(13) no
C(17) C(16) H(14) 108.6(17) no
H(13) C(16) H(14) 110(2) no
C(18) C(19) H(15) 118.4(12) no
C(20) C(19) H(15) 121.6(12) no
C(19) C(20) H(16) 120.9(15) no
C(21) C(20) H(16) 118.8(14) no
C(20) C(21) H(17) 116.5(14) no
C(22) C(21) H(17) 123.0(14) no
C(21) C(22) H(18) 119.5(12) no
C(23) C(22) H(18) 120.8(12) no
C(18) C(23) H(19) 118.9(11) no
C(22) C(23) H(19) 120.9(11) no

loop_
_geom_bond_atom_site_label_1
_geom_bond_atom_site_label_2
_geom_bond_distance
_geom_bond_publ_flag
O(1) C(7) 1.216(2) yes
N(1) C(8) 1.484(2) yes
N(1) C(17) 1.278(2) yes
C(1) C(2) 1.381(3) yes
C(1) C(6) 1.400(2) yes
C(2) C(3) 1.381(3) yes
C(3) C(4) 1.377(3) yes
C(4) C(5) 1.393(3) yes
C(5) C(6) 1.386(3) yes
C(6) C(7) 1.496(3) yes
C(7) C(8) 1.541(2) yes
C(8) C(9) 1.555(3) yes
C(9) C(10) 1.519(2) yes
C(9) C(16) 1.551(2) yes
C(10) C(11) 1.396(2) yes
C(10) C(15) 1.388(3) yes
C(11) C(12) 1.385(3) yes
C(12) C(13) 1.384(3) yes
C(13) C(14) 1.390(3) yes
C(14) C(15) 1.389(3) yes
C(16) C(17) 1.514(3) yes
C(17) C(18) 1.480(2) yes
C(18) C(19) 1.394(2) yes
C(18) C(23) 1.390(3) yes
C(19) C(20) 1.395(2) yes
C(20) C(21) 1.381(3) yes
C(21) C(22) 1.381(3) yes
C(22) C(23) 1.403(3) yes
C(1) H(1) 0.78(2) no
C(2) H(2) 0.96(2) no
C(3) H(3) 0.950 no
C(4) H(4) 0.950 no
C(5) H(5) 0.950 no
C(8) H(6) 0.98(2) no
C(9) H(7) 0.92(2) no
C(11) H(8) 0.90(2) no
C(12) H(9) 1.05(2) no
C(13) H(10) 1.02(2) no
C(14) H(11) 0.95(3) no
C(15) H(12) 0.98(2) no
C(16) H(13) 0.97(2) no
C(16) H(14) 0.96(2) no
C(19) H(15) 0.99(2) no
C(20) H(16) 1.01(2) no
C(21) H(17) 1.01(2) no
C(22) H(18) 1.01(2) no
C(23) H(19) 1.04(2) no

loop_
_geom_contact_atom_site_label_1
_geom_contact_atom_site_label_2
_geom_contact_distance
_geom_contact_site_symmetry_2
O(1) C(11) 3.343(2) 3_756
O(1) C(12) 3.363(3) 3_756
O(1) C(22) 3.526(2) 3_766
C(1) C(1) 3.579(2) 3_656
C(2) C(6) 3.396(2) 3_656
C(3) C(21) 3.566(2) 3_666
C(6) C(2) 3.396(2) 3_656
C(11) O(1) 3.343(2) 3_756
C(12) O(1) 3.363(3) 3_756
C(13) C(23) 3.570(3) 2_746
C(21) C(3) 3.566(2) 3_666
C(22) O(1) 3.526(2) 3_766
C(23) C(13) 3.570(3) 2_756
O(1) H(3) 3.515 3_656
O(1) H(8) 2.80(2) 3_756
O(1) H(9) 2.76(2) 3_756
O(1) H(12) 3.33(2) 4_454
O(1) H(14) 3.18(2) 4_454
O(1) H(17) 3.40(2) 3_766
O(1) H(18) 2.71(2) 3_766
N(1) H(2) 3.35(2) 4_555
N(1) H(11) 3.00(2) 4_454
C(1) H(12) 2.81(2) 4_454
C(1) H(14) 3.42(3) 4_454
C(1) H(16) 3.38(2) 3_666
C(2) H(6) 3.524(17) 3_656
C(2) H(12) 3.44(3) 4_454
C(2) H(16) 3.08(2) 3_666
C(2) H(17) 3.35(2) 3_666
C(3) H(7) 3.42(2) 1_455
C(3) H(8) 3.50(2) 1_455
C(3) H(8) 3.55(2) 3_656
C(3) H(16) 3.09(2) 3_666
C(3) H(17) 2.92(2) 3_666
C(4) H(1) 3.58(2) 3_656
C(4) H(9) 3.52(2) 2_656
C(4) H(10) 3.33(2) 2_656
C(4) H(13) 3.45(2) 1_455
C(4) H(16) 3.37(2) 3_666
C(5) H(10) 3.33(2) 2_656
C(6) H(2) 3.54(2) 3_656
C(6) H(11) 3.55(2) 4_454
C(6) H(12) 3.02(2) 4_454
C(7) H(2) 3.59(2) 3_656
C(7) H(3) 3.574 3_656
C(7) H(11) 3.57(2) 4_454
C(7) H(12) 3.38(2) 4_454
C(7) H(18) 3.39(2) 3_766
C(8) H(2) 3.59(2) 3_656
C(8) H(16) 3.45(2) 2_646
C(9) H(3) 3.332 1_655
C(9) H(4) 3.440 1_655
C(10) H(4) 3.408 1_655
C(10) H(18) 3.57(2) 2_746
C(11) H(2) 3.48(2) 3_656
C(11) H(3) 3.424 1_655
C(11) H(3) 3.136 3_656
C(11) H(4) 3.594 1_655
C(11) H(17) 3.34(2) 1_545
C(11) H(19) 3.51(2) 2_746
C(12) H(5) 3.563 2_646
C(12) H(14) 3.49(2) 2_746
C(12) H(17) 2.98(2) 1_545
C(12) H(19) 2.80(2) 2_746
C(13) H(5) 3.560 2_646
C(13) H(11) 3.24(3) 3_757
C(13) H(15) 3.12(2) 2_646
C(13) H(15) 3.53(2) 4_555
C(13) H(18) 3.60(2) 2_746
C(13) H(19) 2.64(2) 2_746
C(14) H(10) 3.57(2) 3_757
C(14) H(11) 3.28(2) 3_757
C(14) H(15) 2.87(2) 2_646
C(14) H(15) 3.35(2) 4_555
C(14) H(16) 3.32(2) 2_646
C(14) H(18) 3.14(2) 2_746
C(14) H(19) 3.23(2) 2_746
C(15) H(1) 3.58(2) 4_555
C(15) H(15) 3.17(2) 2_646
C(15) H(16) 2.88(3) 2_646
C(15) H(18) 3.13(2) 2_746
C(16) H(1) 3.39(2) 4_555
C(16) H(4) 3.201 1_655
C(16) H(9) 3.53(2) 2_756
C(17) H(1) 3.12(2) 4_555
C(17) H(2) 3.37(2) 4_555
C(17) H(18) 3.50(2) 3_766
C(18) H(1) 3.11(2) 4_555
C(18) H(2) 3.19(2) 4_555
C(19) H(2) 2.95(2) 4_555
C(19) H(6) 3.36(2) 2_656
C(19) H(10) 2.92(2) 4_454
C(19) H(11) 3.18(2) 4_454
C(20) H(5) 3.161 2_656
C(20) H(6) 2.94(2) 2_656
C(20) H(10) 2.97(2) 4_454
C(20) H(12) 3.22(3) 2_656
C(20) H(13) 3.31(2) 3_766
C(21) H(3) 3.340 3_666
C(21) H(4) 3.515 2_656
C(21) H(5) 2.937 2_656
C(21) H(7) 3.56(2) 3_766
C(21) H(9) 3.10(2) 1_565
C(21) H(13) 2.83(2) 3_766
C(22) H(4) 3.118 2_656
C(22) H(5) 3.463 2_656
C(22) H(9) 3.35(2) 1_565
C(22) H(13) 2.99(2) 3_766
C(23) H(1) 3.40(2) 4_555
C(23) H(13) 3.60(2) 3_766
H(1) C(4) 3.58(2) 3_656
H(1) C(15) 3.58(2) 4_454
H(1) C(16) 3.39(2) 4_454
H(1) C(17) 3.12(2) 4_454
H(1) C(18) 3.11(2) 4_454
H(1) C(23) 3.40(2) 4_454
H(1) H(12) 2.70(3) 4_454
H(1) H(14) 2.77(4) 4_454
H(1) H(19) 3.52(3) 4_454
H(2) N(1) 3.35(2) 4_454
H(2) C(6) 3.54(2) 3_656
H(2) C(7) 3.59(2) 3_656
H(2) C(8) 3.59(2) 3_656
H(2) C(11) 3.48(2) 3_656
H(2) C(17) 3.37(2) 4_454
H(2) C(18) 3.19(2) 4_454
H(2) C(19) 2.95(2) 4_454
H(2) H(6) 2.96(2) 3_656
H(2) H(15) 2.74(3) 4_454
H(2) H(16) 3.39(3) 3_666
H(2) H(17) 3.34(3) 3_666
H(3) O(1) 3.515 3_656
H(3) C(7) 3.574 3_656
H(3) C(9) 3.332 1_455
H(3) C(11) 3.424 1_455
H(3) C(11) 3.136 3_656
H(3) C(21) 3.340 3_666
H(3) H(7) 2.624 1_455
H(3) H(7) 3.572 3_656
H(3) H(8) 2.798 1_455
H(3) H(8) 2.687 3_656
H(3) H(13) 3.364 1_455
H(3) H(16) 3.435 3_666
H(3) H(17) 2.552 3_666
H(4) C(9) 3.440 1_455
H(4) C(10) 3.408 1_455
H(4) C(11) 3.594 1_455
H(4) C(16) 3.201 1_455
H(4) C(21) 3.515 2_646
H(4) C(22) 3.118 2_646
H(4) H(7) 3.311 1_455
H(4) H(8) 3.514 1_455
H(4) H(9) 2.889 2_656
H(4) H(10) 3.233 2_656
H(4) H(13) 2.911 1_455
H(4) H(14) 3.032 1_455
H(4) H(18) 2.995 2_646
H(5) C(12) 3.563 2_656
H(5) C(13) 3.560 2_656
H(5) C(20) 3.161 2_646
H(5) C(21) 2.937 2_646
H(5) C(22) 3.463 2_646
H(5) H(9) 3.176 2_656
H(5) H(10) 3.225 2_656
H(5) H(16) 3.323 2_646
H(5) H(17) 2.983 2_646
H(6) C(2) 3.524(17) 3_656
H(6) C(19) 3.36(2) 2_646
H(6) C(20) 2.94(2) 2_646
H(6) H(2) 2.96(2) 3_656
H(6) H(15) 3.40(2) 2_646
H(6) H(16) 2.63(3) 2_646
H(7) C(3) 3.42(2) 1_655
H(7) C(21) 3.56(2) 3_766
H(7) H(3) 2.624 1_655
H(7) H(3) 3.572 3_656
H(7) H(4) 3.311 1_655
H(7) H(8) 2.92(3) 3_756
H(7) H(17) 3.09(3) 3_766
H(7) H(18) 3.55(3) 3_766
H(8) O(1) 2.80(2) 3_756
H(8) C(3) 3.50(2) 1_655
H(8) C(3) 3.55(2) 3_656
H(8) H(3) 2.798 1_655
H(8) H(3) 2.687 3_656
H(8) H(4) 3.514 1_655
H(8) H(7) 2.92(3) 3_756
H(8) H(8) 3.07(3) 3_756
H(8) H(17) 3.17(3) 1_545
H(9) O(1) 2.76(2) 3_756
H(9) C(4) 3.52(2) 2_646
H(9) C(16) 3.53(2) 2_746
H(9) C(21) 3.10(2) 1_545
H(9) C(22) 3.35(2) 1_545
H(9) H(4) 2.889 2_646
H(9) H(5) 3.176 2_646
H(9) H(13) 3.40(3) 2_746
H(9) H(14) 2.81(3) 2_746
H(9) H(17) 2.45(3) 1_545
H(9) H(18) 2.95(3) 1_545
H(9) H(19) 2.93(3) 2_746
H(10) C(4) 3.33(2) 2_646
H(10) C(5) 3.33(2) 2_646
H(10) C(14) 3.57(2) 3_757
H(10) C(19) 2.92(2) 4_555
H(10) C(20) 2.97(2) 4_555
H(10) H(4) 3.233 2_646
H(10) H(5) 3.225 2_646
H(10) H(11) 2.85(4) 3_757
H(10) H(13) 3.14(3) 2_746
H(10) H(15) 3.54(3) 2_646
H(10) H(15) 2.92(3) 4_555
H(10) H(16) 3.00(3) 4_555
H(10) H(19) 2.70(3) 2_746
H(11) N(1) 3.00(2) 4_555
H(11) C(6) 3.55(2) 4_555
H(11) C(7) 3.57(2) 4_555
H(11) C(13) 3.24(3) 3_757
H(11) C(14) 3.28(2) 3_757
H(11) C(19) 3.18(2) 4_555
H(11) H(10) 2.85(4) 3_757
H(11) H(11) 2.82(3) 3_757
H(11) H(15) 2.97(3) 2_646
H(11) H(15) 2.62(3) 4_555
H(11) H(16) 3.27(3) 2_646
H(11) H(18) 3.49(3) 2_746
H(12) O(1) 3.33(2) 4_555
H(12) C(1) 2.81(2) 4_555
H(12) C(2) 3.44(3) 4_555
H(12) C(6) 3.02(2) 4_555
H(12) C(7) 3.38(2) 4_555
H(12) C(20) 3.22(3) 2_646
H(12) H(1) 2.70(3) 4_555
H(12) H(15) 3.39(3) 2_646
H(12) H(16) 2.33(4) 2_646
H(12) H(18) 3.56(3) 2_746
H(13) C(4) 3.45(2) 1_655
H(13) C(20) 3.31(2) 3_766
H(13) C(21) 2.83(2) 3_766
H(13) C(22) 2.99(2) 3_766
H(13) C(23) 3.60(2) 3_766
H(13) H(3) 3.364 1_655
H(13) H(4) 2.911 1_655
H(13) H(9) 3.40(3) 2_756
H(13) H(10) 3.14(3) 2_756
H(13) H(17) 2.99(3) 3_766
H(13) H(18) 3.23(3) 3_766
H(14) O(1) 3.18(2) 4_555
H(14) C(1) 3.42(3) 4_555
H(14) C(12) 3.49(2) 2_756
H(14) H(1) 2.77(4) 4_555
H(14) H(4) 3.032 1_655
H(14) H(9) 2.81(3) 2_756
H(14) H(18) 3.47(3) 2_746
H(15) C(13) 3.12(2) 2_656
H(15) C(13) 3.53(2) 4_454
H(15) C(14) 2.87(2) 2_656
H(15) C(14) 3.35(2) 4_454
H(15) C(15) 3.17(2) 2_656
H(15) H(2) 2.74(3) 4_555
H(15) H(6) 3.40(2) 2_656
H(15) H(10) 3.54(3) 2_656
H(15) H(10) 2.92(3) 4_454
H(15) H(11) 2.97(3) 2_656
H(15) H(11) 2.62(3) 4_454
H(15) H(12) 3.39(3) 2_656
H(16) C(1) 3.38(2) 3_666
H(16) C(2) 3.08(2) 3_666
H(16) C(3) 3.09(2) 3_666
H(16) C(4) 3.37(2) 3_666
H(16) C(8) 3.45(2) 2_656
H(16) C(14) 3.32(2) 2_656
H(16) C(15) 2.88(3) 2_656
H(16) H(2) 3.39(3) 3_666
H(16) H(3) 3.435 3_666
H(16) H(5) 3.323 2_656
H(16) H(6) 2.63(3) 2_656
H(16) H(10) 3.00(3) 4_454
H(16) H(11) 3.27(3) 2_656
H(16) H(12) 2.33(4) 2_656
H(17) O(1) 3.40(2) 3_766
H(17) C(2) 3.35(2) 3_666
H(17) C(3) 2.92(2) 3_666
H(17) C(11) 3.34(2) 1_565
H(17) C(12) 2.98(2) 1_565
H(17) H(2) 3.34(3) 3_666
H(17) H(3) 2.552 3_666
H(17) H(5) 2.983 2_656
H(17) H(7) 3.09(3) 3_766
H(17) H(8) 3.17(3) 1_565
H(17) H(9) 2.45(3) 1_565
H(17) H(13) 2.99(3) 3_766
H(18) O(1) 2.71(2) 3_766
H(18) C(7) 3.39(2) 3_766
H(18) C(10) 3.57(2) 2_756
H(18) C(13) 3.60(2) 2_756
H(18) C(14) 3.14(2) 2_756
H(18) C(15) 3.13(2) 2_756
H(18) C(17) 3.50(2) 3_766
H(18) H(4) 2.995 2_656
H(18) H(7) 3.55(3) 3_766
H(18) H(9) 2.95(3) 1_565
H(18) H(11) 3.49(3) 2_756
H(18) H(12) 3.56(3) 2_756
H(18) H(13) 3.23(3) 3_766
H(18) H(14) 3.47(3) 2_756
H(19) C(11) 3.51(2) 2_756
H(19) C(12) 2.80(2) 2_756
H(19) C(13) 2.64(2) 2_756
H(19) C(14) 3.23(2) 2_756
H(19) H(1) 3.52(3) 4_555
H(19) H(9) 2.93(3) 2_756
H(19) H(10) 2.70(3) 2_756

loop_
_geom_torsion_atom_site_label_1
_geom_torsion_atom_site_label_2
_geom_torsion_atom_site_label_3
_geom_torsion_atom_site_label_4
_geom_torsion
C(8) N(1) C(17) C(16) -2.8(2)
C(8) N(1) C(17) C(18) 177.21(18)
C(17) N(1) C(8) C(7) -121.07(19)
C(17) N(1) C(8) C(9) 1.7(2)
C(2) C(1) C(6) C(5) -0.8(2)
C(2) C(1) C(6) C(7) 177.41(17)
C(6) C(1) C(2) C(3) -0.3(2)
C(1) C(2) C(3) C(4) 1.0(3)
C(2) C(3) C(4) C(5) -0.5(3)
C(3) C(4) C(5) C(6) -0.7(3)
C(4) C(5) C(6) C(1) 1.3(2)
C(4) C(5) C(6) C(7) -176.81(17)
C(1) C(6) C(7) O(1) 12.6(2)
C(1) C(6) C(7) C(8) -167.93(15)
C(5) C(6) C(7) O(1) -169.22(17)
C(5) C(6) C(7) C(8) 10.2(2)
O(1) C(7) C(8) N(1) 98.4(2)
O(1) C(7) C(8) C(9) -20.4(2)
C(6) C(7) C(8) N(1) -81.1(2)
C(6) C(7) C(8) C(9) 160.20(15)
N(1) C(8) C(9) C(10) 123.70(17)
N(1) C(8) C(9) C(16) 0.01(19)
C(7) C(8) C(9) C(10) -118.55(17)
C(7) C(8) C(9) C(16) 117.76(18)
C(8) C(9) C(10) C(11) 107.4(2)
C(8) C(9) C(10) C(15) -69.7(2)
C(8) C(9) C(16) C(17) -1.4(2)
C(10) C(9) C(16) C(17) -122.9(2)
C(16) C(9) C(10) C(11) -135.5(2)
C(16) C(9) C(10) C(15) 47.4(2)
C(9) C(10) C(11) C(12) -175.4(2)
C(9) C(10) C(15) C(14) 175.6(2)
C(11) C(10) C(15) C(14) -1.5(3)
C(15) C(10) C(11) C(12) 1.8(3)
C(10) C(11) C(12) C(13) -0.1(2)
C(11) C(12) C(13) C(14) -1.9(3)
C(12) C(13) C(14) C(15) 2.1(3)
C(13) C(14) C(15) C(10) -0.4(3)
C(9) C(16) C(17) N(1) 2.7(2)
C(9) C(16) C(17) C(18) -177.29(18)
N(1) C(17) C(18) C(19) 2.0(3)
N(1) C(17) C(18) C(23) -175.4(2)
C(16) C(17) C(18) C(19) -178.0(2)
C(16) C(17) C(18) C(23) 4.6(3)
C(17) C(18) C(19) C(20) -176.1(2)
C(17) C(18) C(23) C(22) 177.2(2)
C(19) C(18) C(23) C(22) -0.3(3)
C(23) C(18) C(19) C(20) 1.3(3)
C(18) C(19) C(20) C(21) -1.4(3)
C(19) C(20) C(21) C(22) 0.5(3)
C(20) C(21) C(22) C(23) 0.5(3)
C(21) C(22) C(23) C(18) -0.6(3)
